data_7203260
loop_
_publ_author_name
'Barnett, Sarah A.'
'Tocher, Derek A.'
'Vickers, Martin'

_publ_section_title
;
 The solvates of o-acetamidobenzamide
;
_journal_issue 4
_journal_name_full CrystEngComm
_journal_page_first 313
_journal_paper_doi 10.1039/b600288a
_journal_volume 8
_journal_year 2006
_chemical_formula_moiety 'C9.33 H10.67 Cl0.33 N2 O2'
_chemical_formula_sum 'C9.33 H10.67 Cl0.33 N2 O2'
_chemical_formula_weight 194.68
_chemical_name_common (C9H10N2O2)6.(C2H4Cl2)
_chemical_name_systematic
;
o-Acetamidobenzamide 1,2-Dichloroethane solvate (6/1)
;
_space_group_IT_number 2
_symmetry_cell_setting triclinic
_symmetry_space_group_name_Hall '-P 1'
_symmetry_space_group_name_H-M 'P -1'
_atom_sites_solution_hydrogens 'Found from delta-F'
_atom_sites_solution_primary direct
_atom_sites_solution_secondary 'difference Fourier synthesis'
_audit_creation_method SHELXL-97
_cell_angle_alpha 71.009(2)
_cell_angle_beta 87.503(3)
_cell_angle_gamma 75.724(3)
_cell_formula_units_Z 12
_cell_length_a 9.2597(12)
_cell_length_b 17.732(2)
_cell_length_c 19.021(2)
_cell_measurement_reflns_used 2422
_cell_measurement_temperature 150(2)
_cell_measurement_theta_max 26.285
_cell_measurement_theta_min 2.392
_cell_volume 2859.6(6)
_computing_cell_refinement 'Bruker SAINT'
_computing_data_collection 'Bruker SMART'
_computing_data_reduction 'Bruker SAINT'
_computing_molecular_graphics 'Bruker SHELXTL'
_computing_publication_material 'Bruker SHELXTL and local programs'
_computing_structure_refinement 'SHELXL-97 (Sheldrick, 1997)'
_computing_structure_solution 'SHELXS-97 (Sheldrick, 1990)'
_diffrn_ambient_temperature 150(2)
_diffrn_measured_fraction_theta_full 0.903
_diffrn_measured_fraction_theta_max 0.818
_diffrn_measurement_device_type 'Bruker SMART APEX diffractometer'
_diffrn_measurement_method '\w rotation with narrow frames'
_diffrn_radiation_monochromator graphite
_diffrn_radiation_source 'fine-focus sealed tube'
_diffrn_radiation_type MoK\a
_diffrn_radiation_wavelength 0.71073
_diffrn_reflns_av_R_equivalents 0.0327
_diffrn_reflns_av_sigmaI/netI 0.0674
_diffrn_reflns_limit_h_max 10
_diffrn_reflns_limit_h_min -12
_diffrn_reflns_limit_k_max 18
_diffrn_reflns_limit_k_min -23
_diffrn_reflns_limit_l_max 23
_diffrn_reflns_limit_l_min -24
_diffrn_reflns_number 14461
_diffrn_reflns_theta_full 26.00
_diffrn_reflns_theta_max 28.30
_diffrn_reflns_theta_min 1.94
_diffrn_standards_decay_% 0
_diffrn_standards_number 0
_exptl_absorpt_coefficient_mu 0.186
_exptl_absorpt_correction_T_max 1.000
_exptl_absorpt_correction_T_min 0.848
_exptl_absorpt_correction_type multi-scan
_exptl_absorpt_process_details 'SADABS v2.03'
_exptl_crystal_colour Colourless
_exptl_crystal_density_diffrn 1.357
_exptl_crystal_density_method 'not measured'
_exptl_crystal_description Block
_exptl_crystal_F_000 1228
_exptl_crystal_size_max 0.34
_exptl_crystal_size_mid 0.32
_exptl_crystal_size_min 0.23
_refine_diff_density_max 1.114
_refine_diff_density_min -1.009
_refine_diff_density_rms 0.062
_refine_ls_extinction_method none
_refine_ls_goodness_of_fit_ref 1.035
_refine_ls_hydrogen_treatment 'methyl H rigid rotor model; others freely refined'
_refine_ls_matrix_type full
_refine_ls_number_parameters 911
_refine_ls_number_reflns 11633
_refine_ls_number_restraints 2
_refine_ls_restrained_S_all 1.035
_refine_ls_R_factor_all 0.1098
_refine_ls_R_factor_gt 0.0679
_refine_ls_shift/su_max 0.000
_refine_ls_shift/su_mean 0.000
_refine_ls_structure_factor_coef Fsqd
_refine_ls_weighting_details 'calc w=1/[\s^2^(Fo^2^)+(0.0928P)^2^+2.0338P] where P=(Fo^2^+2Fc^2^)/3'
_refine_ls_weighting_scheme calc
_refine_ls_wR_factor_gt 0.1735
_refine_ls_wR_factor_ref 0.1986
_reflns_number_gt 7255
_reflns_number_total 11640
_reflns_threshold_expression I>2\s(I)
_cod_data_source_file b600288a.txt
_cod_data_source_block '[(AABA)6.(DCE)]'
_cod_depositor_comments
;
The following automatic conversions were performed:
'_symmetry_cell_setting' value 'Triclinic' changed to 'triclinic'
according to '/home/saulius/struct/CIF-dictionaries/cif_core.dic'
dictionary named 'cif_core.dic' version 2.4.1 from 2010-06-29.

Automatic conversion script
Id: cif_fix_enum 1527 2010-12-29 10:47:43Z saulius 

The following automatic conversions were performed:

'_atom_sites_solution_primary' value 'direct methods' was changed to
'direct'.

Automatic conversion script
Id: cif_fix_values 6452 2018-10-05 10:23:21Z andrius 
;
_cod_original_sg_symbol_H-M P-1
_cod_database_code 7203260

loop_
_symmetry_equiv_pos_as_xyz
'x, y, z'
'-x, -y, -z'

loop_
_atom_site_label
_atom_site_type_symbol
_atom_site_fract_x
_atom_site_fract_y
_atom_site_fract_z
_atom_site_U_iso_or_equiv
_atom_site_adp_type
_atom_site_occupancy
_atom_site_symmetry_multiplicity
_atom_site_calc_flag
_atom_site_refinement_flags
_atom_site_disorder_assembly
_atom_site_disorder_group
C1 C 0.0208(3) 0.30350(16) 0.13041(15) 0.0244(6) Uani 1 1 d . . .
C2 C 0.0068(3) 0.23155(17) 0.18757(15) 0.0251(6) Uani 1 1 d . . .
C3 C -0.0679(3) 0.1802(2) 0.17031(17) 0.0315(7) Uani 1 1 d . . .
H3 H -0.084(3) 0.135(2) 0.2066(19) 0.037(9) Uiso 1 1 d . . .
C4 C -0.1229(4) 0.1965(2) 0.09931(18) 0.0363(8) Uani 1 1 d . . .
H4 H -0.172(4) 0.164(2) 0.0924(19) 0.043(10) Uiso 1 1 d . . .
C5 C -0.1075(3) 0.26631(19) 0.04422(18) 0.0316(7) Uani 1 1 d . . .
H5 H -0.140(3) 0.2736(17) 0.0004(18) 0.025(8) Uiso 1 1 d . . .
C6 C -0.0378(3) 0.32026(18) 0.05916(16) 0.0294(7) Uani 1 1 d . . .
H6 H -0.028(3) 0.3700(19) 0.0196(17) 0.030(8) Uiso 1 1 d . . .
C7 C 0.0757(3) 0.20801(17) 0.26349(15) 0.0257(6) Uani 1 1 d . . .
O1 O 0.1254(2) 0.25719(12) 0.28393(11) 0.0334(5) Uani 1 1 d . . .
N1 N 0.0870(3) 0.13180(17) 0.30935(15) 0.0345(6) Uani 1 1 d . . .
H1A H 0.125(4) 0.122(2) 0.353(2) 0.038(10) Uiso 1 1 d . . .
H1B H 0.052(4) 0.095(2) 0.301(2) 0.044(11) Uiso 1 1 d . . .
C8 C 0.1542(3) 0.41459(17) 0.09825(16) 0.0270(6) Uani 1 1 d . . .
C9 C 0.2250(3) 0.46228(18) 0.13295(17) 0.0328(7) Uani 1 1 d . . .
H9A H 0.3159 0.4721 0.1071 0.049 Uiso 1 1 calc R . .
H9B H 0.2503 0.4308 0.1856 0.049 Uiso 1 1 calc R . .
H9C H 0.1550 0.5151 0.1288 0.049 Uiso 1 1 calc R . .
O2 O 0.1542(3) 0.42765(15) 0.03132(12) 0.0467(6) Uani 1 1 d . . .
N2 N 0.0923(3) 0.35741(14) 0.14626(14) 0.0266(5) Uani 1 1 d . . .
H2 H 0.111(3) 0.3468(17) 0.1909(18) 0.021(8) Uiso 1 1 d . . .
C11 C 0.0886(3) 0.49501(16) 0.74622(15) 0.0235(6) Uani 1 1 d . . .
C12 C 0.1609(3) 0.47605(17) 0.81621(15) 0.0243(6) Uani 1 1 d . . .
C13 C 0.1563(3) 0.40205(17) 0.87099(16) 0.0267(6) Uani 1 1 d . . .
H13 H 0.205(3) 0.3938(18) 0.9139(18) 0.030(8) Uiso 1 1 d . . .
C14 C 0.0837(3) 0.34769(18) 0.85887(17) 0.0303(7) Uani 1 1 d . . .
H14 H 0.077(3) 0.2990(19) 0.8993(17) 0.031(8) Uiso 1 1 d . . .
C15 C 0.0135(3) 0.36710(18) 0.79059(17) 0.0296(7) Uani 1 1 d . . .
H15 H -0.043(4) 0.334(2) 0.7793(19) 0.045(10) Uiso 1 1 d . . .
C16 C 0.0154(3) 0.43980(18) 0.73481(17) 0.0286(7) Uani 1 1 d . . .
H16 H -0.030(3) 0.4494(18) 0.6910(18) 0.032(8) Uiso 1 1 d . . .
C17 C 0.2437(3) 0.53195(17) 0.83157(16) 0.0246(6) Uani 1 1 d . . .
O11 O 0.2832(2) 0.58659(13) 0.77979(11) 0.0330(5) Uani 1 1 d . . .
N11 N 0.2773(3) 0.52141(16) 0.90194(14) 0.0289(6) Uani 1 1 d . . .
H11A H 0.232(4) 0.491(2) 0.938(2) 0.046(10) Uiso 1 1 d . . .
H11B H 0.325(4) 0.555(2) 0.909(2) 0.045(10) Uiso 1 1 d . . .
C18 C 0.0210(3) 0.60537(18) 0.62305(16) 0.0276(6) Uani 1 1 d . . .
C19 C 0.0567(4) 0.68482(18) 0.57817(16) 0.0319(7) Uani 1 1 d . . .
H19A H 0.0496 0.6917 0.5251 0.048 Uiso 1 1 calc R . .
H19B H 0.1581 0.6841 0.5916 0.048 Uiso 1 1 calc R . .
H19C H -0.0143 0.7306 0.5885 0.048 Uiso 1 1 calc R . .
O12 O -0.0683(2) 0.57692(13) 0.60023(11) 0.0376(5) Uani 1 1 d . . .
N12 N 0.0934(3) 0.56923(15) 0.69051(13) 0.0268(5) Uani 1 1 d . . .
H12 H 0.152(3) 0.5919(19) 0.7030(17) 0.027(9) Uiso 1 1 d . . .
C21 C 0.6323(3) 0.41842(17) 0.48363(15) 0.0256(6) Uani 1 1 d . . .
C22 C 0.7260(3) 0.46710(17) 0.49151(16) 0.0258(6) Uani 1 1 d . . .
C23 C 0.8188(4) 0.43860(19) 0.55503(18) 0.0329(7) Uani 1 1 d . . .
H23 H 0.882(4) 0.471(2) 0.5577(18) 0.037(9) Uiso 1 1 d . . .
C24 C 0.8162(4) 0.3664(2) 0.61148(19) 0.0413(8) Uani 1 1 d . . .
H24 H 0.882(4) 0.350(2) 0.650(2) 0.060(12) Uiso 1 1 d . . .
C25 C 0.7150(4) 0.3230(2) 0.60493(18) 0.0415(8) Uani 1 1 d . . .
H25 H 0.707(4) 0.275(2) 0.646(2) 0.044(10) Uiso 1 1 d . . .
C26 C 0.6242(4) 0.34784(19) 0.54248(17) 0.0342(7) Uani 1 1 d . . .
H26 H 0.557(3) 0.3189(18) 0.5372(16) 0.025(8) Uiso 1 1 d . . .
C27 C 0.7290(3) 0.54726(17) 0.43351(16) 0.0260(6) Uani 1 1 d . . .
O21 O 0.6722(2) 0.56658(12) 0.36977(11) 0.0320(5) Uani 1 1 d . . .
N21 N 0.7930(3) 0.59816(17) 0.45147(16) 0.0340(6) Uani 1 1 d . . .
H21A H 0.822(4) 0.587(2) 0.497(2) 0.044(10) Uiso 1 1 d . . .
H21B H 0.798(3) 0.649(2) 0.4153(19) 0.035(9) Uiso 1 1 d . . .
C28 C 0.4784(3) 0.39639(19) 0.39171(16) 0.0289(7) Uani 1 1 d . . .
C29 C 0.4004(4) 0.4405(2) 0.31680(17) 0.0365(7) Uani 1 1 d . . .
H29A H 0.4623 0.4237 0.2787 0.055 Uiso 1 1 calc R . .
H29B H 0.3837 0.5000 0.3059 0.055 Uiso 1 1 calc R . .
H29C H 0.3043 0.4266 0.3168 0.055 Uiso 1 1 calc R . .
O22 O 0.4797(3) 0.32464(14) 0.42558(12) 0.0442(6) Uani 1 1 d . . .
N22 N 0.5463(3) 0.44201(16) 0.41717(13) 0.0279(6) Uani 1 1 d . . .
H22 H 0.556(4) 0.491(2) 0.387(2) 0.044(10) Uiso 1 1 d . . .
C31 C 0.4153(3) 0.02369(17) 0.59251(16) 0.0274(6) Uani 1 1 d . . .
C32 C 0.3940(3) 0.10459(18) 0.54188(16) 0.0282(6) Uani 1 1 d . . .
C33 C 0.4544(4) 0.1596(2) 0.56135(17) 0.0366(8) Uani 1 1 d . . .
H33 H 0.438(3) 0.210(2) 0.5321(19) 0.036(9) Uiso 1 1 d . . .
C34 C 0.5377(4) 0.1371(2) 0.62623(18) 0.0425(8) Uani 1 1 d . . .
H34 H 0.581(4) 0.174(2) 0.634(2) 0.047(10) Uiso 1 1 d . . .
C35 C 0.5637(4) 0.0570(2) 0.67314(19) 0.0438(9) Uani 1 1 d . . .
H35 H 0.617(4) 0.048(2) 0.716(2) 0.058(11) Uiso 1 1 d . . .
C36 C 0.5033(4) 0.0012(2) 0.65722(18) 0.0376(8) Uani 1 1 d . . .
H36 H 0.521(3) -0.055(2) 0.6916(18) 0.037(9) Uiso 1 1 d . . .
C37 C 0.3088(3) 0.13165(18) 0.46920(16) 0.0285(6) Uani 1 1 d . . .
O31 O 0.2309(2) 0.08920(13) 0.45558(11) 0.0364(5) Uani 1 1 d . . .
N31 N 0.3186(3) 0.20204(17) 0.41855(16) 0.0346(6) Uani 1 1 d . . .
H31A H 0.377(4) 0.234(2) 0.425(2) 0.048(11) Uiso 1 1 d . . .
H31B H 0.268(4) 0.2139(19) 0.3809(19) 0.031(9) Uiso 1 1 d . . .
C38 C 0.3353(4) -0.10692(18) 0.62073(17) 0.0340(7) Uani 1 1 d . . .
C39 C 0.2516(4) -0.1481(2) 0.58497(19) 0.0431(8) Uani 1 1 d . . .
H39A H 0.3163 -0.2006 0.5841 0.065 Uiso 1 1 calc R . .
H39B H 0.2201 -0.1125 0.5340 0.065 Uiso 1 1 calc R . .
H39C H 0.1636 -0.1582 0.6135 0.065 Uiso 1 1 calc R . .
O32 O 0.3867(3) -0.13948(14) 0.68453(12) 0.0482(6) Uani 1 1 d . . .
N32 N 0.3491(3) -0.03220(15) 0.57619(15) 0.0325(6) Uani 1 1 d . . .
H32 H 0.309(4) -0.013(2) 0.535(2) 0.038(10) Uiso 1 1 d . . .
C41 C 0.4455(3) 0.25072(16) 0.03076(16) 0.0250(6) Uani 1 1 d . . .
C42 C 0.4636(3) 0.24948(16) 0.10441(16) 0.0250(6) Uani 1 1 d . . .
C43 C 0.4059(3) 0.19387(18) 0.16146(17) 0.0274(6) Uani 1 1 d . . .
H43 H 0.418(3) 0.1950(17) 0.2102(18) 0.026(8) Uiso 1 1 d . . .
C44 C 0.3311(3) 0.14181(19) 0.14710(18) 0.0306(7) Uani 1 1 d . . .
H44 H 0.292(3) 0.1074(18) 0.1840(17) 0.026(8) Uiso 1 1 d . . .
C45 C 0.3100(3) 0.14564(19) 0.07483(18) 0.0331(7) Uani 1 1 d . . .
H45 H 0.261(3) 0.1111(19) 0.0641(17) 0.029(8) Uiso 1 1 d . . .
C46 C 0.3665(3) 0.19877(18) 0.01721(18) 0.0305(7) Uani 1 1 d . . .
H46 H 0.353(3) 0.2001(17) -0.0304(18) 0.028(8) Uiso 1 1 d . . .
C47 C 0.5372(3) 0.30817(17) 0.12143(16) 0.0259(6) Uani 1 1 d . . .
O41 O 0.5495(2) 0.37250(12) 0.07216(11) 0.0299(5) Uani 1 1 d . . .
N41 N 0.5822(3) 0.29251(18) 0.19123(14) 0.0324(6) Uani 1 1 d . . .
H41A H 0.631(4) 0.331(2) 0.201(2) 0.060(12) Uiso 1 1 d . . .
H41B H 0.585(4) 0.248(2) 0.226(2) 0.040(10) Uiso 1 1 d . . .
C48 C 0.5325(3) 0.30359(18) -0.09685(16) 0.0288(7) Uani 1 1 d . . .
C49 C 0.5909(4) 0.3739(2) -0.14678(18) 0.0405(8) Uani 1 1 d . . .
H49A H 0.6967 0.3539 -0.1550 0.061 Uiso 1 1 calc R . .
H49B H 0.5796 0.4165 -0.1232 0.061 Uiso 1 1 calc R . .
H49C H 0.5346 0.3971 -0.1946 0.061 Uiso 1 1 calc R . .
O42 O 0.5150(2) 0.24856(13) -0.11882(12) 0.0369(5) Uani 1 1 d . . .
N42 N 0.5018(3) 0.30658(16) -0.02757(13) 0.0286(6) Uani 1 1 d . . .
H42 H 0.517(4) 0.344(2) -0.016(2) 0.041(10) Uiso 1 1 d . . .
C51 C 0.7793(3) 0.91591(18) 0.23821(16) 0.0275(6) Uani 1 1 d . . .
C52 C 0.7166(3) 0.85838(17) 0.22166(16) 0.0285(7) Uani 1 1 d . . .
C53 C 0.6364(4) 0.8835(2) 0.15425(18) 0.0376(8) Uani 1 1 d . . .
H53 H 0.593(3) 0.848(2) 0.1411(18) 0.034(9) Uiso 1 1 d . . .
C54 C 0.6156(4) 0.9620(2) 0.1050(2) 0.0450(9) Uani 1 1 d . . .
H54 H 0.566(4) 0.976(2) 0.056(2) 0.062(11) Uiso 1 1 d . . .
C55 C 0.6722(4) 1.0183(2) 0.12299(19) 0.0426(9) Uani 1 1 d . . .
H55 H 0.657(3) 1.074(2) 0.0908(18) 0.039(9) Uiso 1 1 d . . .
C56 C 0.7533(4) 0.99587(19) 0.18886(19) 0.0368(8) Uani 1 1 d . . .
H56 H 0.787(4) 1.038(2) 0.2025(19) 0.043(9) Uiso 1 1 d . . .
C57 C 0.7289(3) 0.77379(17) 0.27559(16) 0.0274(6) Uani 1 1 d . . .
O51 O 0.8148(2) 0.74566(12) 0.33170(12) 0.0382(5) Uani 1 1 d . . .
N51 N 0.6444(3) 0.72841(17) 0.26273(16) 0.0330(6) Uani 1 1 d . . .
H51A H 0.594(4) 0.743(2) 0.225(2) 0.040(10) Uiso 1 1 d . . .
H51B H 0.653(3) 0.678(2) 0.2958(19) 0.033(9) Uiso 1 1 d . . .
C58 C 0.9469(3) 0.93148(18) 0.32852(17) 0.0322(7) Uani 1 1 d . . .
C59 C 1.0247(4) 0.8849(2) 0.40306(17) 0.0379(8) Uani 1 1 d . . .
H59A H 1.1260 0.8928 0.4018 0.057 Uiso 1 1 calc R . .
H59B H 1.0295 0.8262 0.4150 0.057 Uiso 1 1 calc R . .
H59C H 0.9695 0.9053 0.4411 0.057 Uiso 1 1 calc R . .
O52 O 0.9621(3) 0.99964(14) 0.29279(15) 0.0591(8) Uani 1 1 d . . .
N52 N 0.8616(3) 0.89165(16) 0.30521(14) 0.0304(6) Uani 1 1 d . . .
H52 H 0.862(4) 0.841(2) 0.333(2) 0.048(10) Uiso 1 1 d . . .
C1S C 0.8130(7) 0.0657(3) 0.8537(3) 0.0916(17) Uani 1 1 d D . .
Cl1S Cl 0.78718(16) 0.15492(9) 0.77653(6) 0.0976(5) Uani 1 1 d . A .
C2S C 0.8089(6) 0.0818(3) 0.9239(3) 0.0609(14) Uiso 0.75 1 d PD A 1
Cl2S Cl 0.9466(3) 0.12317(15) 0.94352(14) 0.1019(8) Uiso 0.75 1 d PD A 1
C2T C 0.916(2) 0.0545(9) 0.9121(9) 0.084(6) Uiso 0.25 1 d PD A 2
Cl2T Cl 0.9966(5) 0.1266(3) 0.9277(3) 0.0508(11) Uiso 0.25 1 d PD A 2

loop_
_atom_site_aniso_label
_atom_site_aniso_U_11
_atom_site_aniso_U_22
_atom_site_aniso_U_33
_atom_site_aniso_U_23
_atom_site_aniso_U_13
_atom_site_aniso_U_12
C1 0.0254(14) 0.0242(14) 0.0230(15) -0.0074(11) -0.0024(11) -0.0049(11)
C2 0.0277(14) 0.0257(15) 0.0211(14) -0.0056(12) -0.0004(11) -0.0079(11)
C3 0.0394(17) 0.0297(16) 0.0254(16) -0.0019(13) -0.0023(13) -0.0176(13)
C4 0.0420(18) 0.0369(18) 0.0365(19) -0.0110(15) -0.0045(15) -0.0219(15)
C5 0.0356(17) 0.0392(18) 0.0208(16) -0.0076(13) -0.0081(13) -0.0120(13)
C6 0.0348(16) 0.0280(16) 0.0226(15) -0.0026(13) -0.0029(12) -0.0096(12)
C7 0.0321(15) 0.0282(15) 0.0175(14) -0.0057(12) 0.0011(11) -0.0109(12)
O1 0.0542(13) 0.0283(11) 0.0200(10) -0.0051(9) -0.0067(9) -0.0167(10)
N1 0.0534(17) 0.0311(15) 0.0204(14) -0.0024(11) -0.0074(12) -0.0192(13)
C8 0.0318(15) 0.0245(15) 0.0246(16) -0.0064(12) -0.0029(12) -0.0080(12)
C9 0.0402(17) 0.0288(16) 0.0319(17) -0.0091(13) -0.0028(14) -0.0131(13)
O2 0.0718(17) 0.0561(15) 0.0212(12) -0.0054(10) 0.0014(11) -0.0414(13)
N2 0.0399(14) 0.0236(13) 0.0174(13) -0.0045(10) -0.0045(11) -0.0115(10)
C11 0.0298(14) 0.0224(14) 0.0207(14) -0.0082(11) -0.0002(11) -0.0086(11)
C12 0.0273(14) 0.0256(14) 0.0218(14) -0.0094(12) 0.0004(11) -0.0072(11)
C13 0.0321(16) 0.0277(15) 0.0198(15) -0.0064(12) -0.0048(12) -0.0072(12)
C14 0.0362(16) 0.0257(16) 0.0288(16) -0.0071(13) -0.0011(13) -0.0092(13)
C15 0.0374(17) 0.0275(16) 0.0298(17) -0.0135(13) -0.0015(13) -0.0128(13)
C16 0.0366(16) 0.0308(16) 0.0223(16) -0.0109(13) -0.0041(13) -0.0115(13)
C17 0.0259(14) 0.0249(14) 0.0246(15) -0.0073(12) -0.0033(11) -0.0093(11)
O11 0.0462(13) 0.0369(12) 0.0220(11) -0.0072(9) -0.0018(9) -0.0243(10)
N11 0.0399(15) 0.0296(14) 0.0203(13) -0.0050(11) -0.0043(11) -0.0174(12)
C18 0.0328(15) 0.0294(15) 0.0210(15) -0.0093(12) -0.0010(12) -0.0069(12)
C19 0.0437(18) 0.0317(16) 0.0216(15) -0.0078(13) -0.0005(13) -0.0126(13)
O12 0.0478(13) 0.0394(13) 0.0263(12) -0.0042(9) -0.0123(10) -0.0186(10)
N12 0.0372(14) 0.0260(13) 0.0207(13) -0.0069(10) -0.0047(11) -0.0139(11)
C21 0.0298(15) 0.0263(15) 0.0210(14) -0.0062(12) -0.0031(11) -0.0087(11)
C22 0.0280(14) 0.0262(15) 0.0241(15) -0.0084(12) -0.0015(12) -0.0075(11)
C23 0.0404(18) 0.0275(16) 0.0333(17) -0.0084(13) -0.0082(14) -0.0132(14)
C24 0.057(2) 0.0369(18) 0.0284(18) -0.0037(14) -0.0205(16) -0.0138(16)
C25 0.065(2) 0.0328(18) 0.0247(17) 0.0031(14) -0.0157(16) -0.0227(16)
C26 0.0455(19) 0.0342(17) 0.0271(17) -0.0056(13) -0.0070(14) -0.0218(15)
C27 0.0271(14) 0.0280(15) 0.0253(16) -0.0100(12) -0.0017(12) -0.0088(12)
O21 0.0436(12) 0.0315(11) 0.0240(11) -0.0061(9) -0.0057(9) -0.0171(9)
N21 0.0461(16) 0.0315(15) 0.0257(15) -0.0029(12) -0.0104(12) -0.0186(12)
C28 0.0316(15) 0.0342(17) 0.0240(15) -0.0074(13) -0.0006(12) -0.0163(13)
C29 0.0420(18) 0.0436(19) 0.0259(16) -0.0059(14) -0.0071(14) -0.0203(15)
O22 0.0688(16) 0.0365(13) 0.0306(12) -0.0013(10) -0.0130(11) -0.0293(11)
N22 0.0357(14) 0.0280(14) 0.0208(13) -0.0018(11) -0.0061(10) -0.0162(11)
C31 0.0333(15) 0.0281(15) 0.0223(15) -0.0091(12) 0.0033(12) -0.0094(12)
C32 0.0330(15) 0.0319(16) 0.0206(14) -0.0060(12) 0.0010(12) -0.0126(12)
C33 0.057(2) 0.0322(18) 0.0217(16) -0.0012(14) -0.0012(14) -0.0222(15)
C34 0.062(2) 0.045(2) 0.0287(18) -0.0077(15) -0.0043(16) -0.0316(18)
C35 0.057(2) 0.050(2) 0.0238(17) -0.0063(15) -0.0128(16) -0.0180(17)
C36 0.053(2) 0.0322(18) 0.0248(16) -0.0019(14) -0.0089(14) -0.0142(15)
C37 0.0338(16) 0.0299(16) 0.0221(15) -0.0060(12) -0.0002(12) -0.0114(12)
O31 0.0527(14) 0.0342(12) 0.0237(11) -0.0020(9) -0.0064(10) -0.0216(10)
N31 0.0440(16) 0.0331(15) 0.0246(15) 0.0008(12) -0.0104(13) -0.0175(13)
C38 0.0446(18) 0.0278(16) 0.0277(17) -0.0057(13) 0.0002(14) -0.0097(13)
C39 0.056(2) 0.0337(18) 0.0384(19) -0.0044(15) -0.0037(16) -0.0187(16)
O32 0.0742(17) 0.0353(13) 0.0283(13) 0.0057(10) -0.0112(12) -0.0208(12)
N32 0.0472(16) 0.0281(14) 0.0207(14) -0.0029(11) -0.0068(12) -0.0117(11)
C41 0.0250(14) 0.0224(14) 0.0264(15) -0.0054(11) -0.0032(11) -0.0061(11)
C42 0.0251(14) 0.0229(14) 0.0260(15) -0.0064(12) -0.0048(11) -0.0049(11)
C43 0.0298(15) 0.0292(16) 0.0226(16) -0.0072(12) -0.0011(12) -0.0072(12)
C44 0.0294(15) 0.0269(16) 0.0344(18) -0.0053(13) 0.0031(13) -0.0114(12)
C45 0.0331(16) 0.0278(16) 0.0408(19) -0.0093(14) -0.0056(14) -0.0131(13)
C46 0.0345(16) 0.0304(16) 0.0290(17) -0.0094(13) -0.0074(13) -0.0113(13)
C47 0.0269(14) 0.0272(15) 0.0240(15) -0.0094(12) 0.0004(12) -0.0063(11)
O41 0.0417(12) 0.0277(11) 0.0218(10) -0.0047(9) -0.0031(9) -0.0148(9)
N41 0.0478(16) 0.0284(15) 0.0221(14) -0.0046(12) -0.0078(12) -0.0146(12)
C48 0.0282(15) 0.0340(16) 0.0254(16) -0.0103(13) -0.0062(12) -0.0076(12)
C49 0.054(2) 0.0430(19) 0.0283(17) -0.0090(15) 0.0046(15) -0.0232(16)
O42 0.0484(13) 0.0383(13) 0.0301(12) -0.0157(10) 0.0002(10) -0.0153(10)
N42 0.0406(15) 0.0271(14) 0.0213(13) -0.0073(11) -0.0035(11) -0.0145(11)
C51 0.0286(15) 0.0294(15) 0.0237(15) -0.0053(12) -0.0055(12) -0.0089(12)
C52 0.0335(16) 0.0243(15) 0.0275(16) -0.0076(12) -0.0042(12) -0.0069(12)
C53 0.051(2) 0.0325(17) 0.0314(18) -0.0068(14) -0.0129(15) -0.0161(15)
C54 0.056(2) 0.0394(19) 0.0351(19) 0.0006(15) -0.0217(17) -0.0176(16)
C55 0.051(2) 0.0278(17) 0.0393(19) 0.0071(15) -0.0168(16) -0.0132(15)
C56 0.0415(18) 0.0269(17) 0.0412(19) -0.0049(14) -0.0122(15) -0.0130(14)
C57 0.0328(15) 0.0250(15) 0.0263(15) -0.0089(12) -0.0041(12) -0.0090(12)
O51 0.0514(13) 0.0293(11) 0.0312(12) 0.0010(9) -0.0173(10) -0.0166(10)
N51 0.0437(16) 0.0286(15) 0.0265(15) -0.0039(12) -0.0102(13) -0.0133(12)
C58 0.0391(17) 0.0287(17) 0.0298(17) -0.0075(13) -0.0065(13) -0.0115(13)
C59 0.0477(19) 0.0356(18) 0.0309(17) -0.0053(14) -0.0091(14) -0.0165(15)
O52 0.087(2) 0.0337(14) 0.0552(16) 0.0064(12) -0.0383(14) -0.0324(13)
N52 0.0388(14) 0.0245(13) 0.0266(13) -0.0001(11) -0.0078(11) -0.0149(11)
C1S 0.116(4) 0.088(4) 0.063(3) 0.003(3) -0.021(3) -0.045(3)
Cl1S 0.1016(10) 0.1129(11) 0.0376(6) 0.0024(6) 0.0010(6) 0.0109(8)

loop_
_atom_type_symbol
_atom_type_description
_atom_type_scat_dispersion_real
_atom_type_scat_dispersion_imag
_atom_type_scat_source
C C 0.0033 0.0016 'International Tables Vol C Tables 4.2.6.8 and 6.1.1.4'
H H 0.0000 0.0000 'International Tables Vol C Tables 4.2.6.8 and 6.1.1.4'
O O 0.0106 0.0060 'International Tables Vol C Tables 4.2.6.8 and 6.1.1.4'
N N 0.0061 0.0033 'International Tables Vol C Tables 4.2.6.8 and 6.1.1.4'
Cl Cl 0.1484 0.1585 'International Tables Vol C Tables 4.2.6.8 and 6.1.1.4'

loop_
_geom_angle_atom_site_label_1
_geom_angle_atom_site_label_2
_geom_angle_atom_site_label_3
_geom_angle
_geom_angle_site_symmetry_1
_geom_angle_site_symmetry_3
_geom_angle_publ_flag
C6 C1 N2 120.9(3) . . ?
C6 C1 C2 119.6(3) . . ?
N2 C1 C2 119.5(2) . . ?
C3 C2 C1 118.1(3) . . ?
C3 C2 C7 120.1(3) . . ?
C1 C2 C7 121.7(3) . . ?
C4 C3 C2 121.9(3) . . ?
C4 C3 H3 118(2) . . ?
C2 C3 H3 120(2) . . ?
C5 C4 C3 119.4(3) . . ?
C5 C4 H4 123(2) . . ?
C3 C4 H4 118(2) . . ?
C4 C5 C6 120.8(3) . . ?
C4 C5 H5 117(2) . . ?
C6 C5 H5 122(2) . . ?
C5 C6 C1 120.3(3) . . ?
C5 C6 H6 120.2(18) . . ?
C1 C6 H6 119.5(18) . . ?
O1 C7 N1 119.8(3) . . ?
O1 C7 C2 121.7(2) . . ?
N1 C7 C2 118.5(3) . . ?
C7 N1 H1A 114(2) . . ?
C7 N1 H1B 126(2) . . ?
H1A N1 H1B 119(3) . . ?
O2 C8 N2 123.5(3) . . ?
O2 C8 C9 121.1(3) . . ?
N2 C8 C9 115.4(3) . . ?
C8 C9 H9A 109.5 . . ?
C8 C9 H9B 109.5 . . ?
H9A C9 H9B 109.5 . . ?
C8 C9 H9C 109.5 . . ?
H9A C9 H9C 109.5 . . ?
H9B C9 H9C 109.5 . . ?
C8 N2 C1 128.2(3) . . ?
C8 N2 H2 117(2) . . ?
C1 N2 H2 114(2) . . ?
C16 C11 N12 122.2(3) . . ?
C16 C11 C12 119.2(3) . . ?
N12 C11 C12 118.5(2) . . ?
C13 C12 C11 118.1(3) . . ?
C13 C12 C17 120.0(3) . . ?
C11 C12 C17 121.9(2) . . ?
C14 C13 C12 122.0(3) . . ?
C14 C13 H13 124.4(19) . . ?
C12 C13 H13 113.5(19) . . ?
C15 C14 C13 119.2(3) . . ?
C15 C14 H14 121.1(19) . . ?
C13 C14 H14 119.6(19) . . ?
C14 C15 C16 120.6(3) . . ?
C14 C15 H15 123(2) . . ?
C16 C15 H15 116(2) . . ?
C15 C16 C11 120.8(3) . . ?
C15 C16 H16 118(2) . . ?
C11 C16 H16 122(2) . . ?
O11 C17 N11 120.2(3) . . ?
O11 C17 C12 121.3(2) . . ?
N11 C17 C12 118.4(3) . . ?
C17 N11 H11A 120(2) . . ?
C17 N11 H11B 116(2) . . ?
H11A N11 H11B 121(3) . . ?
O12 C18 N12 123.6(3) . . ?
O12 C18 C19 122.1(3) . . ?
N12 C18 C19 114.3(3) . . ?
C18 C19 H19A 109.5 . . ?
C18 C19 H19B 109.5 . . ?
H19A C19 H19B 109.5 . . ?
C18 C19 H19C 109.5 . . ?
H19A C19 H19C 109.5 . . ?
H19B C19 H19C 109.5 . . ?
C18 N12 C11 129.9(3) . . ?
C18 N12 H12 119(2) . . ?
C11 N12 H12 111(2) . . ?
C26 C21 C22 119.4(3) . . ?
C26 C21 N22 120.8(3) . . ?
C22 C21 N22 119.8(2) . . ?
C23 C22 C21 118.4(3) . . ?
C23 C22 C27 119.7(3) . . ?
C21 C22 C27 121.9(2) . . ?
C24 C23 C22 121.9(3) . . ?
C24 C23 H23 122(2) . . ?
C22 C23 H23 116(2) . . ?
C23 C24 C25 118.5(3) . . ?
C23 C24 H24 118(3) . . ?
C25 C24 H24 124(3) . . ?
C26 C25 C24 121.4(3) . . ?
C26 C25 H25 120(2) . . ?
C24 C25 H25 119(2) . . ?
C25 C26 C21 120.1(3) . . ?
C25 C26 H26 122.1(18) . . ?
C21 C26 H26 117.8(18) . . ?
O21 C27 N21 120.4(3) . . ?
O21 C27 C22 121.2(3) . . ?
N21 C27 C22 118.3(3) . . ?
C27 N21 H21A 120(2) . . ?
C27 N21 H21B 120(2) . . ?
H21A N21 H21B 120(3) . . ?
O22 C28 N22 123.9(3) . . ?
O22 C28 C29 121.6(3) . . ?
N22 C28 C29 114.6(3) . . ?
C28 C29 H29A 109.5 . . ?
C28 C29 H29B 109.5 . . ?
H29A C29 H29B 109.5 . . ?
C28 C29 H29C 109.5 . . ?
H29A C29 H29C 109.5 . . ?
H29B C29 H29C 109.5 . . ?
C28 N22 C21 128.7(3) . . ?
C28 N22 H22 120(2) . . ?
C21 N22 H22 110(2) . . ?
C36 C31 N32 121.6(3) . . ?
C36 C31 C32 119.0(3) . . ?
N32 C31 C32 119.4(3) . . ?
C33 C32 C31 118.1(3) . . ?
C33 C32 C37 119.9(3) . . ?
C31 C32 C37 122.0(3) . . ?
C34 C33 C32 122.2(3) . . ?
C34 C33 H33 119(2) . . ?
C32 C33 H33 119(2) . . ?
C33 C34 C35 118.9(3) . . ?
C33 C34 H34 118(2) . . ?
C35 C34 H34 122(2) . . ?
C36 C35 C34 120.9(3) . . ?
C36 C35 H35 125(2) . . ?
C34 C35 H35 113(2) . . ?
C35 C36 C31 120.8(3) . . ?
C35 C36 H36 119.6(19) . . ?
C31 C36 H36 119.6(19) . . ?
O31 C37 N31 120.2(3) . . ?
O31 C37 C32 121.5(3) . . ?
N31 C37 C32 118.4(3) . . ?
C37 N31 H31A 124(2) . . ?
C37 N31 H31B 114(2) . . ?
H31A N31 H31B 123(3) . . ?
O32 C38 N32 124.0(3) . . ?
O32 C38 C39 121.8(3) . . ?
N32 C38 C39 114.3(3) . . ?
C38 C39 H39A 109.5 . . ?
C38 C39 H39B 109.5 . . ?
H39A C39 H39B 109.5 . . ?
C38 C39 H39C 109.5 . . ?
H39A C39 H39C 109.5 . . ?
H39B C39 H39C 109.5 . . ?
C38 N32 C31 129.1(3) . . ?
C38 N32 H32 118(2) . . ?
C31 N32 H32 112(2) . . ?
C46 C41 N42 121.5(3) . . ?
C46 C41 C42 119.2(3) . . ?
N42 C41 C42 119.2(3) . . ?
C43 C42 C41 118.3(3) . . ?
C43 C42 C47 120.3(3) . . ?
C41 C42 C47 121.4(3) . . ?
C44 C43 C42 121.6(3) . . ?
C44 C43 H43 121.9(18) . . ?
C42 C43 H43 116.4(18) . . ?
C45 C44 C43 119.5(3) . . ?
C45 C44 H44 120(2) . . ?
C43 C44 H44 121(2) . . ?
C46 C45 C44 120.7(3) . . ?
C46 C45 H45 118.5(19) . . ?
C44 C45 H45 120.8(19) . . ?
C45 C46 C41 120.7(3) . . ?
C45 C46 H46 119.8(19) . . ?
C41 C46 H46 119.6(19) . . ?
O41 C47 N41 120.4(3) . . ?
O41 C47 C42 120.9(2) . . ?
N41 C47 C42 118.6(3) . . ?
C47 N41 H41A 118(2) . . ?
C47 N41 H41B 124(2) . . ?
H41A N41 H41B 117(3) . . ?
O42 C48 N42 123.7(3) . . ?
O42 C48 C49 121.3(3) . . ?
N42 C48 C49 114.9(3) . . ?
C48 C49 H49A 109.5 . . ?
C48 C49 H49B 109.5 . . ?
H49A C49 H49B 109.5 . . ?
C48 C49 H49C 109.5 . . ?
H49A C49 H49C 109.5 . . ?
H49B C49 H49C 109.5 . . ?
C48 N42 C41 128.1(3) . . ?
C48 N42 H42 119(3) . . ?
C41 N42 H42 113(3) . . ?
C56 C51 N52 121.7(3) . . ?
C56 C51 C52 119.3(3) . . ?
N52 C51 C52 119.0(3) . . ?
C53 C52 C51 118.1(3) . . ?
C53 C52 C57 120.1(3) . . ?
C51 C52 C57 121.8(2) . . ?
C54 C53 C52 121.9(3) . . ?
C54 C53 H53 117(2) . . ?
C52 C53 H53 121(2) . . ?
C55 C54 C53 119.5(3) . . ?
C55 C54 H54 121(2) . . ?
C53 C54 H54 119(2) . . ?
C54 C55 C56 120.5(3) . . ?
C54 C55 H55 122(2) . . ?
C56 C55 H55 118(2) . . ?
C55 C56 C51 120.7(3) . . ?
C55 C56 H56 119(2) . . ?
C51 C56 H56 120(2) . . ?
O51 C57 N51 119.9(3) . . ?
O51 C57 C52 121.6(3) . . ?
N51 C57 C52 118.4(3) . . ?
C57 N51 H51A 123(2) . . ?
C57 N51 H51B 117(2) . . ?
H51A N51 H51B 120(3) . . ?
O52 C58 N52 124.0(3) . . ?
O52 C58 C59 121.2(3) . . ?
N52 C58 C59 114.8(3) . . ?
C58 C59 H59A 109.5 . . ?
C58 C59 H59B 109.5 . . ?
H59A C59 H59B 109.5 . . ?
C58 C59 H59C 109.5 . . ?
H59A C59 H59C 109.5 . . ?
H59B C59 H59C 109.5 . . ?
C58 N52 C51 129.4(3) . . ?
C58 N52 H52 119(2) . . ?
C51 N52 H52 112(2) . . ?
C2T C1S Cl1S 118.6(7) . . ?
C2S C1S Cl1S 113.1(4) . . ?
C1S C2S Cl2S 117.8(4) . . ?
C1S C2T Cl2T 128.4(10) . . ?

loop_
_geom_bond_atom_site_label_1
_geom_bond_atom_site_label_2
_geom_bond_distance
_geom_bond_site_symmetry_2
_geom_bond_publ_flag
C1 C6 1.393(4) . ?
C1 N2 1.400(4) . ?
C1 C2 1.412(4) . ?
C2 C3 1.393(4) . ?
C2 C7 1.491(4) . ?
C3 C4 1.378(4) . ?
C3 H3 0.91(3) . ?
C4 C5 1.371(5) . ?
C4 H4 0.87(4) . ?
C5 C6 1.382(4) . ?
C5 H5 0.86(3) . ?
C6 H6 0.98(3) . ?
C7 O1 1.248(3) . ?
C7 N1 1.330(4) . ?
N1 H1A 0.86(4) . ?
N1 H1B 0.87(4) . ?
C8 O2 1.218(3) . ?
C8 N2 1.352(4) . ?
C8 C9 1.501(4) . ?
C9 H9A 0.9800 . ?
C9 H9B 0.9800 . ?
C9 H9C 0.9800 . ?
N2 H2 0.82(3) . ?
C11 C16 1.394(4) . ?
C11 N12 1.405(4) . ?
C11 C12 1.417(4) . ?
C12 C13 1.394(4) . ?
C12 C17 1.496(4) . ?
C13 C14 1.383(4) . ?
C13 H13 0.90(3) . ?
C14 C15 1.379(4) . ?
C14 H14 0.97(3) . ?
C15 C16 1.381(4) . ?
C15 H15 0.96(4) . ?
C16 H16 0.90(3) . ?
C17 O11 1.251(3) . ?
C17 N11 1.330(4) . ?
N11 H11A 0.88(4) . ?
N11 H11B 0.87(4) . ?
C18 O12 1.227(4) . ?
C18 N12 1.354(4) . ?
C18 C19 1.498(4) . ?
C19 H19A 0.9800 . ?
C19 H19B 0.9800 . ?
C19 H19C 0.9800 . ?
N12 H12 0.83(3) . ?
C21 C26 1.397(4) . ?
C21 C22 1.409(4) . ?
C21 N22 1.410(4) . ?
C22 C23 1.390(4) . ?
C22 C27 1.495(4) . ?
C23 C24 1.382(5) . ?
C23 H23 0.93(3) . ?
C24 C25 1.384(5) . ?
C24 H24 0.90(4) . ?
C25 C26 1.370(4) . ?
C25 H25 0.96(4) . ?
C26 H26 0.92(3) . ?
C27 O21 1.249(3) . ?
C27 N21 1.329(4) . ?
N21 H21A 0.87(4) . ?
N21 H21B 0.95(3) . ?
C28 O22 1.222(4) . ?
C28 N22 1.348(4) . ?
C28 C29 1.500(4) . ?
C29 H29A 0.9800 . ?
C29 H29B 0.9800 . ?
C29 H29C 0.9800 . ?
N22 H22 0.89(4) . ?
C31 C36 1.395(4) . ?
C31 N32 1.404(4) . ?
C31 C32 1.415(4) . ?
C32 C33 1.387(4) . ?
C32 C37 1.497(4) . ?
C33 C34 1.374(5) . ?
C33 H33 0.86(3) . ?
C34 C35 1.377(5) . ?
C34 H34 0.89(4) . ?
C35 C36 1.367(5) . ?
C35 H35 0.93(4) . ?
C36 H36 0.97(3) . ?
C37 O31 1.252(4) . ?
C37 N31 1.326(4) . ?
N31 H31A 0.91(4) . ?
N31 H31B 0.81(3) . ?
C38 O32 1.221(4) . ?
C38 N32 1.354(4) . ?
C38 C39 1.499(5) . ?
C39 H39A 0.9800 . ?
C39 H39B 0.9800 . ?
C39 H39C 0.9800 . ?
N32 H32 0.82(4) . ?
C41 C46 1.397(4) . ?
C41 N42 1.405(4) . ?
C41 C42 1.410(4) . ?
C42 C43 1.396(4) . ?
C42 C47 1.497(4) . ?
C43 C44 1.379(4) . ?
C43 H43 0.95(3) . ?
C44 C45 1.374(5) . ?
C44 H44 0.90(3) . ?
C45 C46 1.373(4) . ?
C45 H45 0.92(3) . ?
C46 H46 0.91(3) . ?
C47 O41 1.246(3) . ?
C47 N41 1.328(4) . ?
N41 H41A 0.97(4) . ?
N41 H41B 0.85(4) . ?
C48 O42 1.226(3) . ?
C48 N42 1.351(4) . ?
C48 C49 1.506(4) . ?
C49 H49A 0.9800 . ?
C49 H49B 0.9800 . ?
C49 H49C 0.9800 . ?
N42 H42 0.81(4) . ?
C51 C56 1.391(4) . ?
C51 N52 1.399(4) . ?
C51 C52 1.412(4) . ?
C52 C53 1.394(4) . ?
C52 C57 1.497(4) . ?
C53 C54 1.374(5) . ?
C53 H53 0.93(3) . ?
C54 C55 1.373(5) . ?
C54 H54 0.98(4) . ?
C55 C56 1.379(5) . ?
C55 H55 0.95(3) . ?
C56 H56 0.99(4) . ?
C57 O51 1.246(3) . ?
C57 N51 1.332(4) . ?
N51 H51A 0.81(4) . ?
N51 H51B 0.90(3) . ?
C58 O52 1.218(4) . ?
C58 N52 1.352(4) . ?
C58 C59 1.498(4) . ?
C59 H59A 0.9800 . ?
C59 H59B 0.9800 . ?
C59 H59C 0.9800 . ?
N52 H52 0.89(4) . ?
C1S C2T 1.431(11) . ?
C1S C2S 1.451(7) . ?
C1S Cl1S 1.745(5) . ?
C2S Cl2S 1.728(6) . ?
C2T Cl2T 1.734(10) . ?

loop_
_geom_hbond_atom_site_label_D
_geom_hbond_atom_site_label_H
_geom_hbond_atom_site_label_A
_geom_hbond_distance_DH
_geom_hbond_distance_HA
_geom_hbond_distance_DA
_geom_hbond_angle_DHA
_geom_hbond_site_symmetry_A
N1 H1A O31 0.86(4) 2.07(4) 2.922(4) 174(3) .
N1 H1B O52 0.87(4) 2.10(4) 2.963(4) 173(3) 1_445
C3 H3 O52 0.91(3) 2.37(3) 3.243(4) 160(3) 1_445
N11 H11B O41 0.87(4) 2.05(4) 2.918(4) 176(3) 2_666
N11 H11A O2 0.88(4) 1.98(4) 2.854(3) 170(3) 1_556
C13 H13 O2 0.90(3) 2.49(3) 3.225(4) 139(2) 1_556
N21 H21B O51 0.95(3) 1.96(4) 2.901(3) 172(3) .
N21 H21A O12 0.87(4) 2.18(4) 3.030(3) 166(3) 1_655
C23 H23 O12 0.93(3) 2.41(3) 3.250(4) 149(3) 1_655
N31 H31B O1 0.81(3) 2.13(4) 2.936(4) 174(3) .
N31 H31A O22 0.91(4) 2.06(4) 2.962(4) 169(3) .
C33 H33 O22 0.86(3) 2.46(3) 3.264(4) 156(3) .
N41 H41A O11 0.97(4) 1.96(4) 2.932(4) 177(3) 2_666
N41 H41B O32 0.85(4) 2.08(4) 2.921(4) 173(3) 2_656
C43 H43 O32 0.95(3) 2.53(3) 3.308(4) 140(2) 2_656
N51 H51B O21 0.90(3) 1.98(4) 2.885(3) 179(3) .
N51 H51A O42 0.81(4) 2.23(4) 3.027(4) 166(3) 2_665
C53 H53 O42 0.93(3) 2.33(3) 3.260(4) 175(3) 2_665
C25 H25 Cl1S 0.96(4) 2.68(4) 3.586(3) 156(3) .
N2 H2 O1 0.82(3) 1.94(3) 2.623(3) 140(3) .
N12 H12 O11 0.83(3) 1.91(3) 2.633(3) 146(3) .
N22 H22 O21 0.89(4) 1.87(4) 2.634(3) 144(3) .
N32 H32 O31 0.82(4) 1.94(3) 2.634(3) 142(3) .
N42 H42 O41 0.81(4) 1.96(4) 2.633(3) 140(3) .
N52 H52 O51 0.89(4) 1.85(4) 2.613(3) 144(3) .

loop_
_geom_torsion_atom_site_label_1
_geom_torsion_atom_site_label_2
_geom_torsion_atom_site_label_3
_geom_torsion_atom_site_label_4
_geom_torsion
_geom_torsion_site_symmetry_1
_geom_torsion_site_symmetry_2
_geom_torsion_site_symmetry_3
_geom_torsion_site_symmetry_4
_geom_torsion_publ_flag
C6 C1 C2 C3 -0.9(4) . . . . ?
N2 C1 C2 C3 178.6(3) . . . . ?
C6 C1 C2 C7 176.1(3) . . . . ?
N2 C1 C2 C7 -4.5(4) . . . . ?
C1 C2 C3 C4 2.2(5) . . . . ?
C7 C2 C3 C4 -174.8(3) . . . . ?
C2 C3 C4 C5 -1.8(5) . . . . ?
C3 C4 C5 C6 0.0(5) . . . . ?
C4 C5 C6 C1 1.3(5) . . . . ?
N2 C1 C6 C5 179.7(3) . . . . ?
C2 C1 C6 C5 -0.8(4) . . . . ?
C3 C2 C7 O1 -170.1(3) . . . . ?
C1 C2 C7 O1 13.0(4) . . . . ?
C3 C2 C7 N1 11.6(4) . . . . ?
C1 C2 C7 N1 -165.3(3) . . . . ?
O2 C8 N2 C1 0.8(5) . . . . ?
C9 C8 N2 C1 -179.1(3) . . . . ?
C6 C1 N2 C8 -21.2(4) . . . . ?
C2 C1 N2 C8 159.3(3) . . . . ?
C16 C11 C12 C13 0.3(4) . . . . ?
N12 C11 C12 C13 -179.6(3) . . . . ?
C16 C11 C12 C17 178.9(3) . . . . ?
N12 C11 C12 C17 -1.1(4) . . . . ?
C11 C12 C13 C14 -0.1(4) . . . . ?
C17 C12 C13 C14 -178.7(3) . . . . ?
C12 C13 C14 C15 0.0(5) . . . . ?
C13 C14 C15 C16 0.1(5) . . . . ?
C14 C15 C16 C11 0.1(5) . . . . ?
N12 C11 C16 C15 179.6(3) . . . . ?
C12 C11 C16 C15 -0.3(4) . . . . ?
C13 C12 C17 O11 161.1(3) . . . . ?
C11 C12 C17 O11 -17.4(4) . . . . ?
C13 C12 C17 N11 -17.6(4) . . . . ?
C11 C12 C17 N11 163.9(3) . . . . ?
O12 C18 N12 C11 1.8(5) . . . . ?
C19 C18 N12 C11 -179.2(3) . . . . ?
C16 C11 N12 C18 8.1(5) . . . . ?
C12 C11 N12 C18 -171.9(3) . . . . ?
C26 C21 C22 C23 6.3(4) . . . . ?
N22 C21 C22 C23 -174.6(3) . . . . ?
C26 C21 C22 C27 -174.3(3) . . . . ?
N22 C21 C22 C27 4.8(4) . . . . ?
C21 C22 C23 C24 -3.0(5) . . . . ?
C27 C22 C23 C24 177.6(3) . . . . ?
C22 C23 C24 C25 -1.8(5) . . . . ?
C23 C24 C25 C26 3.4(6) . . . . ?
C24 C25 C26 C21 0.0(6) . . . . ?
C22 C21 C26 C25 -4.9(5) . . . . ?
N22 C21 C26 C25 176.1(3) . . . . ?
C23 C22 C27 O21 164.8(3) . . . . ?
C21 C22 C27 O21 -14.6(4) . . . . ?
C23 C22 C27 N21 -15.6(4) . . . . ?
C21 C22 C27 N21 165.0(3) . . . . ?
O22 C28 N22 C21 1.7(5) . . . . ?
C29 C28 N22 C21 -177.7(3) . . . . ?
C26 C21 N22 C28 -17.8(5) . . . . ?
C22 C21 N22 C28 163.1(3) . . . . ?
C36 C31 C32 C33 -4.0(4) . . . . ?
N32 C31 C32 C33 176.7(3) . . . . ?
C36 C31 C32 C37 176.2(3) . . . . ?
N32 C31 C32 C37 -3.1(4) . . . . ?
C31 C32 C33 C34 2.4(5) . . . . ?
C37 C32 C33 C34 -177.8(3) . . . . ?
C32 C33 C34 C35 0.8(6) . . . . ?
C33 C34 C35 C36 -2.5(6) . . . . ?
C34 C35 C36 C31 0.9(6) . . . . ?
N32 C31 C36 C35 -178.3(3) . . . . ?
C32 C31 C36 C35 2.4(5) . . . . ?
C33 C32 C37 O31 -167.0(3) . . . . ?
C31 C32 C37 O31 12.8(4) . . . . ?
C33 C32 C37 N31 13.6(4) . . . . ?
C31 C32 C37 N31 -166.7(3) . . . . ?
O32 C38 N32 C31 -3.0(5) . . . . ?
C39 C38 N32 C31 177.5(3) . . . . ?
C36 C31 N32 C38 12.0(5) . . . . ?
C32 C31 N32 C38 -168.7(3) . . . . ?
C46 C41 C42 C43 2.2(4) . . . . ?
N42 C41 C42 C43 179.6(2) . . . . ?
C46 C41 C42 C47 -175.4(3) . . . . ?
N42 C41 C42 C47 1.9(4) . . . . ?
C41 C42 C43 C44 -0.9(4) . . . . ?
C47 C42 C43 C44 176.8(3) . . . . ?
C42 C43 C44 C45 -1.3(4) . . . . ?
C43 C44 C45 C46 2.1(5) . . . . ?
C44 C45 C46 C41 -0.7(5) . . . . ?
N42 C41 C46 C45 -178.8(3) . . . . ?
C42 C41 C46 C45 -1.5(4) . . . . ?
C43 C42 C47 O41 -158.6(3) . . . . ?
C41 C42 C47 O41 19.0(4) . . . . ?
C43 C42 C47 N41 17.8(4) . . . . ?
C41 C42 C47 N41 -164.6(3) . . . . ?
O42 C48 N42 C41 -0.5(5) . . . . ?
C49 C48 N42 C41 179.5(3) . . . . ?
C46 C41 N42 C48 -22.2(4) . . . . ?
C42 C41 N42 C48 160.5(3) . . . . ?
C56 C51 C52 C53 2.9(5) . . . . ?
N52 C51 C52 C53 -179.3(3) . . . . ?
C56 C51 C52 C57 -174.4(3) . . . . ?
N52 C51 C52 C57 3.3(4) . . . . ?
C51 C52 C53 C54 -0.9(5) . . . . ?
C57 C52 C53 C54 176.4(3) . . . . ?
C52 C53 C54 C55 -1.6(6) . . . . ?
C53 C54 C55 C56 2.1(6) . . . . ?
C54 C55 C56 C51 0.0(6) . . . . ?
N52 C51 C56 C55 179.8(3) . . . . ?
C52 C51 C56 C55 -2.5(5) . . . . ?
C53 C52 C57 O51 170.7(3) . . . . ?
C51 C52 C57 O51 -12.1(5) . . . . ?
C53 C52 C57 N51 -9.7(4) . . . . ?
C51 C52 C57 N51 167.5(3) . . . . ?
O52 C58 N52 C51 2.0(6) . . . . ?
C59 C58 N52 C51 -177.5(3) . . . . ?
C56 C51 N52 C58 -11.8(5) . . . . ?
C52 C51 N52 C58 170.5(3) . . . . ?
C2T C1S C2S Cl2S 43.6(8) . . . . ?
Cl1S C1S C2S Cl2S -64.1(6) . . . . ?
C2S C1S C2T Cl2T -79.4(16) . . . . ?
Cl1S C1S C2T Cl2T 14(2) . . . . ?
